data_4500984
loop_
_publ_author_name
'Guo, Jiao'
'Ma, Jian-Fang'
'Liu, Bo'
'Kan, Wei-Qiu'
'Yang, Jin'

_publ_section_title
;
 A Series of 2D and 3D Metal--Organic Frameworks Based on a Flexible
 Tetrakis(4-pyridyloxymethylene)methane Ligand and Polycarboxylates:
 Syntheses, Structures, and Photoluminescent Properties
;
_journal_issue 8
_journal_name_full 'Crystal Growth &amp; Design'
_journal_page_first 3609
_journal_paper_doi 10.1021/cg200581w
_journal_volume 11
_journal_year 2011
_chemical_formula_moiety 'C41 H35 N4 Ni2 O16, 2(H2O)'
_chemical_formula_sum 'C41 H39 N4 Ni2 O18'
_chemical_formula_weight 993.07
_chemical_name_systematic
;
 ?
;
_space_group_IT_number 13
_symmetry_cell_setting monoclinic
_symmetry_space_group_name_Hall '-P 2yc'
_symmetry_space_group_name_H-M 'P 1 2/c 1'
_atom_sites_solution_hydrogens geom
_atom_sites_solution_primary direct
_atom_sites_solution_secondary difmap
_audit_creation_method SHELXL-97
_cell_angle_alpha 90.00
_cell_angle_beta 90.215(11)
_cell_angle_gamma 90.00
_cell_formula_units_Z 2
_cell_length_a 9.9686(12)
_cell_length_b 9.3686(7)
_cell_length_c 24.551(3)
_cell_measurement_reflns_used 1725
_cell_measurement_temperature 293(2)
_cell_measurement_theta_max 25.4
_cell_measurement_theta_min 3.1
_cell_volume 2292.8(4)
_computing_cell_refinement CrysAlis
_computing_data_collection 'CrysAlis (Oxford Diffraction, 2006)'
_computing_data_reduction CrysAlis
_computing_structure_refinement 'SHELXL-97 (Sheldrick, 1997)'
_computing_structure_solution 'SHELXS-97 (Sheldrick, 1997)'
_diffrn_ambient_temperature 293(2)
_diffrn_detector_area_resol_mean 10.0
_diffrn_measured_fraction_theta_full 0.972
_diffrn_measured_fraction_theta_max 0.972
_diffrn_measurement_device_type 'Oxford Diffraction Gemini R Ultra'
_diffrn_measurement_method '\w scan'
_diffrn_radiation_monochromator graphite
_diffrn_radiation_source 'fine-focus sealed tube'
_diffrn_radiation_type MoK\a
_diffrn_radiation_wavelength 0.71073
_diffrn_reflns_av_R_equivalents 0.0550
_diffrn_reflns_av_sigmaI/netI 0.1945
_diffrn_reflns_limit_h_max 9
_diffrn_reflns_limit_h_min -12
_diffrn_reflns_limit_k_max 9
_diffrn_reflns_limit_k_min -11
_diffrn_reflns_limit_l_max 29
_diffrn_reflns_limit_l_min -29
_diffrn_reflns_number 8810
_diffrn_reflns_theta_full 25.00
_diffrn_reflns_theta_max 25.35
_diffrn_reflns_theta_min 3.10
_exptl_absorpt_coefficient_mu 0.898
_exptl_absorpt_correction_T_max 0.875
_exptl_absorpt_correction_T_min 0.822
_exptl_absorpt_correction_type empirical
_exptl_absorpt_process_details
;
CrysAlis (Oxford Diffraction, 2006)
;
_exptl_crystal_colour green
_exptl_crystal_density_diffrn 1.427
_exptl_crystal_density_method 'not measured'
_exptl_crystal_description needle
_exptl_crystal_F_000 1010
_exptl_crystal_size_max 0.22
_exptl_crystal_size_mid 0.20
_exptl_crystal_size_min 0.10
_refine_diff_density_max 1.092
_refine_diff_density_min -0.397
_refine_diff_density_rms 0.074
_refine_ls_extinction_method none
_refine_ls_goodness_of_fit_ref 0.810
_refine_ls_hydrogen_treatment mixed
_refine_ls_matrix_type full
_refine_ls_number_parameters 315
_refine_ls_number_reflns 4079
_refine_ls_number_restraints 32
_refine_ls_restrained_S_all 0.823
_refine_ls_R_factor_all 0.1362
_refine_ls_R_factor_gt 0.0598
_refine_ls_shift/su_max 0.000
_refine_ls_shift/su_mean 0.000
_refine_ls_structure_factor_coef Fsqd
_refine_ls_weighting_details 'calc w=1/[\s^2^(Fo^2^)+(0.0684P)^2^+0.0000P] where P=(Fo^2^+2Fc^2^)/3'
_refine_ls_weighting_scheme calc
_refine_ls_wR_factor_gt 0.1305
_refine_ls_wR_factor_ref 0.1442
_reflns_number_gt 1777
_reflns_number_total 4197
_reflns_threshold_expression >2\s(I)
_cod_data_source_file cg200581w_si_002.cif
_cod_data_source_block Compound-2
_cod_depositor_comments
;
The following automatic conversions were performed:

'_symmetry_cell_setting' value 'Monoclinic' changed to 'monoclinic'
according to /home/saulius/struct/CIF-dictionaries/cif_core.dic
dictionary named 'cif_core.dic' version 2.4.1 from 2010-06-29.

Automatic conversion script
Id: cif_fix_values 1715 2011-07-08 13:25:40Z adriana 
;
_cod_original_cell_volume 2292.9(4)
_cod_original_sg_symbol_Hall '-p 2yc'
_cod_original_sg_symbol_H-M 'p 2/c'
_cod_database_code 4500984

loop_
_symmetry_equiv_pos_as_xyz
'x, y, z'
'-x, y, -z+1/2'
'-x, -y, -z'
'x, -y, z-1/2'

loop_
_atom_site_label
_atom_site_type_symbol
_atom_site_fract_x
_atom_site_fract_y
_atom_site_fract_z
_atom_site_U_iso_or_equiv
_atom_site_adp_type
_atom_site_occupancy
_atom_site_symmetry_multiplicity
_atom_site_calc_flag
_atom_site_refinement_flags
_atom_site_disorder_assembly
_atom_site_disorder_group
C1 C 1.2860(11) 1.1661(9) 0.2077(5) 0.140(4) Uani 1 1 d U . .
H1 H 1.2847 1.2360 0.1808 0.168 Uiso 1 1 calc R . .
C2 C 1.2031(11) 1.0452(8) 0.2001(5) 0.136(3) Uani 1 1 d U . .
H2 H 1.1446 1.0397 0.1706 0.163 Uiso 1 1 calc R . .
C3 C 1.2106(9) 0.9388(7) 0.2364(5) 0.087(3) Uani 1 1 d U . .
C4 C 1.2855(10) 0.9599(7) 0.2812(3) 0.077(3) Uani 1 1 d . . .
H4 H 1.2887 0.8918 0.3087 0.093 Uiso 1 1 calc R . .
C5 C 1.3574(9) 1.0846(8) 0.2855(3) 0.088(3) Uani 1 1 d . . .
H5 H 1.4071 1.0986 0.3172 0.106 Uiso 1 1 calc R . .
C6 C 1.1179(7) 0.7197(6) 0.2675(3) 0.062(2) Uani 1 1 d . . .
H6A H 1.0988 0.7663 0.3019 0.075 Uiso 1 1 calc R . .
H6B H 1.1982 0.6622 0.2718 0.075 Uiso 1 1 calc R . .
C7 C 1.0000 0.6267(7) 0.2500 0.045(2) Uani 1 2 d S . .
C8 C 1.0480(7) 0.5362(5) 0.2012(3) 0.0549(19) Uani 1 1 d . . .
H8A H 1.0778 0.5976 0.1718 0.066 Uiso 1 1 calc R . .
H8B H 1.1222 0.4754 0.2121 0.066 Uiso 1 1 calc R . .
C9 C 0.9585(7) 0.3605(6) 0.1434(3) 0.0477(18) Uani 1 1 d . . .
C10 C 0.8517(8) 0.2782(7) 0.1263(3) 0.073(3) Uani 1 1 d . . .
H10 H 0.7676 0.2913 0.1418 0.087 Uiso 1 1 calc R . .
C11 C 0.8691(8) 0.1783(6) 0.0870(3) 0.067(2) Uani 1 1 d . . .
H11 H 0.7950 0.1240 0.0768 0.080 Uiso 1 1 calc R . .
C12 C 1.0862(8) 0.2342(7) 0.0768(3) 0.059(2) Uani 1 1 d . . .
H12 H 1.1678 0.2201 0.0594 0.071 Uiso 1 1 calc R . .
C13 C 1.0797(7) 0.3398(6) 0.1166(3) 0.058(2) Uani 1 1 d . . .
H13 H 1.1544 0.3949 0.1251 0.070 Uiso 1 1 calc R . .
C14 C 1.1837(8) 0.1961(6) -0.0601(3) 0.0502(17) Uani 1 1 d U A .
C15 C 1.3202(7) 0.2393(6) -0.0774(3) 0.0454(17) Uani 1 1 d . . .
C16 C 1.3436(7) 0.3494(6) -0.1136(2) 0.0477(18) Uani 1 1 d . A .
H16 H 1.2708 0.4018 -0.1264 0.057 Uiso 1 1 calc R . .
C17 C 1.4673(9) 0.3840(8) -0.1311(3) 0.079(3) Uani 1 1 d . . .
C18 C 1.5576(15) 0.3862(12) -0.0895(6) 0.053(4) Uiso 0.497(4) 1 d P A 1
C19 C 1.5475(17) 0.2884(15) -0.0426(6) 0.072(4) Uiso 0.497(4) 1 d P A 1
C20 C 1.4147(16) 0.2220(13) -0.0379(6) 0.059(4) Uiso 0.497(4) 1 d P A 1
O5 O 1.6480(12) 0.2908(10) -0.0015(4) 0.085(3) Uiso 0.497(4) 1 d P A 1
H5A H 1.7056 0.3495 -0.0095 0.128 Uiso 0.497(4) 1 calc PR A 1
O6 O 1.6068(8) 0.4812(7) -0.2072(3) 0.039(2) Uiso 0.497(4) 1 d P . 1
O7 O 1.3888(9) 0.4987(8) -0.2117(3) 0.045(2) Uiso 0.497(4) 1 d P . 1
C18' C 1.5797(12) 0.2553(10) -0.1293(4) 0.034(3) Uiso 0.503(4) 1 d P A 2
C19' C 1.5467(12) 0.1399(10) -0.0980(4) 0.035(3) Uiso 0.503(4) 1 d P A 2
C20' C 1.4225(11) 0.1251(10) -0.0750(4) 0.029(3) Uiso 0.503(4) 1 d P A 2
O5' O 1.6431(9) 0.0332(7) -0.0941(3) 0.047(2) Uiso 0.503(4) 1 d P A 2
O6' O 1.5503(9) 0.6091(8) -0.1693(3) 0.049(2) Uiso 0.503(4) 1 d P . 2
O7' O 1.4321(8) 0.5956(8) -0.1736(3) 0.036(2) Uiso 0.503(4) 1 d P . 2
C21 C 1.4866(9) 0.4975(7) -0.1722(3) 0.066(3) Uani 1 1 d . . .
N2 N 0.9842(5) 0.1527(5) 0.0620(2) 0.0442(14) Uani 1 1 d . . .
N1 N 1.3616(7) 1.1860(5) 0.2483(3) 0.069(2) Uani 1 1 d . . .
O1 O 1.1362(6) 0.8245(4) 0.2249(2) 0.0905(19) Uani 1 1 d . . .
O2 O 0.9375(5) 0.4525(4) 0.18412(18) 0.0595(12) Uani 1 1 d U . .
O1W O 1.1225(5) -0.1290(5) 0.0497(2) 0.0642(14) Uani 1 1 d D . .
O2W O 1.5405(11) -0.2252(8) -0.0761(4) 0.072(3) Uani 0.50 1 d P . .
O4 O 1.1672(4) 0.0983(4) -0.02824(17) 0.0508(12) Uani 1 1 d . . .
O3W O 1.8494(17) 0.4518(12) -0.0084(5) 0.130(5) Uani 0.50 1 d P . .
Ni1 Ni 1.5000 1.34334(9) 0.2500 0.0328(3) Uani 1 2 d S . .
Ni2 Ni 1.0000 0.0000 0.0000 0.0400(4) Uani 1 2 d S . .
O3 O 1.1010(11) 0.2988(9) -0.0647(4) 0.054(3) Uani 0.50 1 d PU . .
O3' O 1.0850(12) 0.2175(14) -0.0950(5) 0.098(4) Uani 0.50 1 d P A .
H1C H 1.058(7) -0.173(8) 0.065(4) 0.147 Uiso 1 1 d D . .
H1D H 1.2067(18) -0.117(10) 0.051(4) 0.147 Uiso 1 1 d D . .

loop_
_atom_site_aniso_label
_atom_site_aniso_U_11
_atom_site_aniso_U_22
_atom_site_aniso_U_33
_atom_site_aniso_U_23
_atom_site_aniso_U_13
_atom_site_aniso_U_12
C1 0.112(7) 0.065(5) 0.242(9) 0.076(6) -0.119(7) -0.050(5)
C2 0.113(6) 0.067(4) 0.226(8) 0.063(5) -0.111(6) -0.045(4)
C3 0.064(6) 0.038(4) 0.160(8) 0.030(4) -0.041(6) -0.022(4)
C4 0.094(7) 0.061(4) 0.077(6) -0.006(4) 0.023(6) -0.043(5)
C5 0.110(8) 0.076(5) 0.079(6) -0.025(5) 0.029(6) -0.055(5)
C6 0.045(5) 0.036(3) 0.106(6) 0.006(4) -0.017(4) -0.011(3)
C7 0.037(6) 0.020(4) 0.079(7) 0.000 -0.003(5) 0.000
C8 0.037(4) 0.032(3) 0.096(5) -0.004(3) -0.009(4) -0.005(3)
C9 0.032(4) 0.041(3) 0.070(5) 0.007(3) -0.003(4) 0.001(3)
C10 0.041(5) 0.058(4) 0.119(7) -0.020(4) 0.014(5) -0.014(4)
C11 0.054(5) 0.049(4) 0.098(6) -0.012(4) 0.003(5) -0.016(4)
C12 0.046(5) 0.069(4) 0.062(5) -0.002(4) 0.001(4) -0.009(4)
C13 0.048(5) 0.056(4) 0.072(5) -0.006(4) -0.002(4) -0.015(4)
C14 0.0500(19) 0.0505(19) 0.0502(19) 0.0007(10) 0.0012(10) 0.0000(10)
C15 0.043(4) 0.047(3) 0.046(4) 0.012(3) -0.010(4) -0.016(3)
C16 0.065(5) 0.042(3) 0.036(3) 0.012(3) 0.012(4) 0.005(3)
C17 0.079(6) 0.099(6) 0.059(5) 0.048(4) -0.026(5) -0.066(5)
C21 0.111(7) 0.048(4) 0.040(4) 0.003(3) -0.004(5) -0.038(5)
N2 0.028(3) 0.047(3) 0.058(3) 0.004(2) -0.001(3) -0.010(3)
N1 0.057(5) 0.031(3) 0.118(6) -0.010(3) -0.006(4) -0.003(3)
O1 0.093(5) 0.047(3) 0.130(5) 0.024(3) -0.033(4) -0.037(3)
O2 0.0578(15) 0.0585(14) 0.0621(15) -0.0028(10) -0.0002(10) -0.0001(10)
O1W 0.048(3) 0.063(3) 0.082(4) 0.022(2) -0.013(3) -0.006(3)
O2W 0.108(9) 0.049(5) 0.060(6) -0.011(4) 0.018(7) -0.029(5)
O4 0.045(3) 0.042(2) 0.065(3) 0.024(2) -0.001(3) -0.013(2)
O3W 0.166(16) 0.094(8) 0.128(11) 0.008(7) -0.033(11) -0.013(9)
Ni1 0.0358(8) 0.0255(5) 0.0372(7) 0.000 0.0044(6) 0.000
Ni2 0.0336(8) 0.0390(6) 0.0473(7) 0.0118(5) -0.0032(6) -0.0078(5)
O3 0.054(3) 0.054(3) 0.055(3) 0.0006(10) 0.0004(10) 0.0006(10)
O3' 0.062(8) 0.171(11) 0.062(7) 0.058(8) -0.011(7) -0.070(8)

loop_
_atom_type_symbol
_atom_type_description
_atom_type_scat_dispersion_real
_atom_type_scat_dispersion_imag
_atom_type_scat_source
C C 0.0033 0.0016 'International Tables Vol C Tables 4.2.6.8 and 6.1.1.4'
H H 0.0000 0.0000 'International Tables Vol C Tables 4.2.6.8 and 6.1.1.4'
N N 0.0061 0.0033 'International Tables Vol C Tables 4.2.6.8 and 6.1.1.4'
O O 0.0106 0.0060 'International Tables Vol C Tables 4.2.6.8 and 6.1.1.4'
Ni Ni 0.3393 1.1124 'International Tables Vol C Tables 4.2.6.8 and 6.1.1.4'

loop_
_geom_angle_atom_site_label_1
_geom_angle_atom_site_label_2
_geom_angle_atom_site_label_3
_geom_angle
_geom_angle_site_symmetry_1
_geom_angle_site_symmetry_3
N1 C1 C2 124.6(9) . .
C3 C2 C1 118.6(10) . .
O1 C3 C2 115.4(9) . .
O1 C3 C4 126.9(7) . .
C2 C3 C4 117.7(8) . .
C3 C4 C5 118.5(8) . .
N1 C5 C4 125.2(9) . .
O1 C6 C7 106.4(6) . .
C6 C7 C6 110.3(6) . 2_755
C6 C7 C8 106.9(4) . .
C6 C7 C8 109.6(4) 2_755 .
C6 C7 C8 109.6(4) . 2_755
C6 C7 C8 106.9(4) 2_755 2_755
C8 C7 C8 113.4(6) . 2_755
O2 C8 C7 106.9(4) . .
O2 C9 C10 117.7(6) . .
O2 C9 C13 125.6(6) . .
C10 C9 C13 116.7(6) . .
C11 C10 C9 120.1(6) . .
N2 C11 C10 124.6(7) . .
N2 C12 C13 124.4(6) . .
C9 C13 C12 118.2(7) . .
O4 C14 O3 122.4(6) . .
O4 C14 O3' 115.5(7) . .
O3 C14 O3' 49.1(7) . .
O4 C14 C15 121.1(7) . .
O3 C14 C15 111.3(6) . .
O3' C14 C15 117.1(6) . .
C20 C15 C16 115.4(8) . .
C20 C15 C20' 53.8(7) . .
C16 C15 C20' 116.6(6) . .
C20 C15 C14 113.4(7) . .
C16 C15 C14 123.0(7) . .
C20' C15 C14 115.1(6) . .
C17 C16 C15 122.8(7) . .
C16 C17 C18 111.7(7) . .
C16 C17 C21 120.8(8) . .
C18 C17 C21 114.5(8) . .
C16 C17 C18' 116.0(6) . .
C18 C17 C18' 62.8(8) . .
C21 C17 C18' 117.0(7) . .
C17 C18 C19 122.0(13) . .
O5 C19 C20 125.7(13) . .
O5 C19 C18 119.7(14) . .
C20 C19 C18 113.0(16) . .
C15 C20 C19 121.0(12) . .
C21 O6 Ni1 79.1(4) . 3_875
C21 O7 Ni1 87.0(5) . 3_875
C19' C18' C17 115.4(8) . .
C18' C19' C20' 122.1(10) . .
C18' C19' O5' 116.0(9) . .
C20' C19' O5' 121.7(9) . .
C19' C20' C15 122.3(8) . .
O7' O6' C21 52.5(6) . .
O7' O6' Ni1 72.8(6) . 3_875
C21 O6' Ni1 90.2(6) . 3_875
C21 O7' O6' 65.5(7) . .
C21 O7' Ni1 95.6(5) . 3_875
O6' O7' Ni1 74.0(5) . 3_875
O7' C21 O6' 62.1(6) . .
O7' C21 O7 67.1(8) . .
O6' C21 O7 113.7(8) . .
O7' C21 C17 124.9(8) . .
O6' C21 C17 129.9(8) . .
O7 C21 C17 113.2(7) . .
O7' C21 O6 118.8(7) . .
O6' C21 O6 72.7(6) . .
O7 C21 O6 99.5(6) . .
C17 C21 O6 115.4(7) . .
O7' C21 Ni1 58.4(5) . 3_875
O6' C21 Ni1 59.5(5) . 3_875
O7 C21 Ni1 58.7(4) . 3_875
C17 C21 Ni1 170.5(6) . 3_875
O6 C21 Ni1 64.0(4) . 3_875
C12 N2 C11 115.8(6) . .
C12 N2 Ni2 122.3(4) . .
C11 N2 Ni2 121.8(5) . .
C1 N1 C5 114.9(7) . .
C1 N1 Ni1 122.0(6) . .
C5 N1 Ni1 122.3(7) . .
C3 O1 C6 117.7(7) . .
C9 O2 C8 117.1(5) . .
C14 O4 Ni2 132.5(5) . .
N1 Ni1 N1 86.2(3) . 2_855
N1 Ni1 O7 99.4(3) . 4_576
N1 Ni1 O7 151.2(3) 2_855 4_576
N1 Ni1 O7 151.2(3) . 3_875
N1 Ni1 O7 99.4(3) 2_855 3_875
O7 Ni1 O7 89.1(4) 4_576 3_875
N1 Ni1 O7' 89.7(3) . 4_576
N1 Ni1 O7' 114.0(3) 2_855 4_576
O7 Ni1 O7' 38.6(3) 4_576 4_576
O7 Ni1 O7' 112.9(3) 3_875 4_576
N1 Ni1 O7' 114.0(3) . 3_875
N1 Ni1 O7' 89.7(3) 2_855 3_875
O7 Ni1 O7' 112.9(3) 4_576 3_875
O7 Ni1 O7' 38.6(3) 3_875 3_875
O7' Ni1 O7' 148.0(4) 4_576 3_875
N1 Ni1 O6' 109.7(3) . 4_576
N1 Ni1 O6' 88.5(3) 2_855 4_576
O7 Ni1 O6' 63.0(3) 4_576 4_576
O7 Ni1 O6' 98.7(3) 3_875 4_576
O7' Ni1 O6' 33.2(3) 4_576 4_576
O7' Ni1 O6' 136.0(3) 3_875 4_576
N1 Ni1 O6' 88.5(3) . 3_875
N1 Ni1 O6' 109.7(3) 2_855 3_875
O7 Ni1 O6' 98.7(3) 4_576 3_875
O7 Ni1 O6' 63.0(3) 3_875 3_875
O7' Ni1 O6' 136.0(3) 4_576 3_875
O7' Ni1 O6' 33.2(3) 3_875 3_875
O6' Ni1 O6' 155.4(4) 4_576 3_875
N1 Ni1 O6 151.2(3) . 4_576
N1 Ni1 O6 101.8(3) 2_855 4_576
O7 Ni1 O6 60.9(3) 4_576 4_576
O7 Ni1 O6 55.3(3) 3_875 4_576
O7' Ni1 O6 61.7(3) 4_576 4_576
O7' Ni1 O6 93.8(3) 3_875 4_576
O6' Ni1 O6 44.0(3) 4_576 4_576
O6' Ni1 O6 113.8(3) 3_875 4_576
N1 Ni1 O6 101.8(3) . 3_875
N1 Ni1 O6 151.2(3) 2_855 3_875
O7 Ni1 O6 55.3(3) 4_576 3_875
O7 Ni1 O6 60.9(3) 3_875 3_875
O7' Ni1 O6 93.8(3) 4_576 3_875
O7' Ni1 O6 61.7(3) 3_875 3_875
O6' Ni1 O6 113.8(3) 4_576 3_875
O6' Ni1 O6 44.0(3) 3_875 3_875
O6 Ni1 O6 84.5(4) 4_576 3_875
N1 Ni1 C21 115.2(3) . 4_576
N1 Ni1 C21 118.1(3) 2_855 4_576
O7 Ni1 C21 34.4(3) 4_576 4_576
O7 Ni1 C21 87.1(3) 3_875 4_576
O7' Ni1 C21 26.0(2) 4_576 4_576
O7' Ni1 C21 124.1(3) 3_875 4_576
O6' Ni1 C21 30.3(3) 4_576 4_576
O6' Ni1 C21 127.0(3) 3_875 4_576
O6 Ni1 C21 36.9(3) 4_576 4_576
O6 Ni1 C21 83.7(3) 3_875 4_576
N1 Ni1 C21 118.1(3) . 3_875
N1 Ni1 C21 115.2(3) 2_855 3_875
O7 Ni1 C21 87.1(3) 4_576 3_875
O7 Ni1 C21 34.4(3) 3_875 3_875
O7' Ni1 C21 124.1(3) 4_576 3_875
O7' Ni1 C21 26.0(2) 3_875 3_875
O6' Ni1 C21 127.0(3) 4_576 3_875
O6' Ni1 C21 30.3(3) 3_875 3_875
O6 Ni1 C21 83.7(3) 4_576 3_875
O6 Ni1 C21 36.9(3) 3_875 3_875
C21 Ni1 C21 104.2(3) 4_576 3_875
O4 Ni2 O4 180.0(3) 3_755 .
O4 Ni2 N2 89.88(17) 3_755 .
O4 Ni2 N2 90.12(17) . .
O4 Ni2 N2 90.12(17) 3_755 3_755
O4 Ni2 N2 89.88(17) . 3_755
N2 Ni2 N2 180.0(4) . 3_755
O4 Ni2 O1W 90.97(17) 3_755 .
O4 Ni2 O1W 89.03(17) . .
N2 Ni2 O1W 90.9(2) . .
N2 Ni2 O1W 89.1(2) 3_755 .
O4 Ni2 O1W 89.03(17) 3_755 3_755
O4 Ni2 O1W 90.97(17) . 3_755
N2 Ni2 O1W 89.1(2) . 3_755
N2 Ni2 O1W 90.9(2) 3_755 3_755
O1W Ni2 O1W 180.0(4) . 3_755
O3' O3 C14 67.7(9) . .
O3 O3' C14 63.2(9) . .

loop_
_geom_bond_atom_site_label_1
_geom_bond_atom_site_label_2
_geom_bond_distance
_geom_bond_site_symmetry_2
C1 N1 1.261(11) .
C1 C2 1.414(12) .
C2 C3 1.338(11) .
C3 O1 1.332(9) .
C3 C4 1.342(12) .
C4 C5 1.375(9) .
C5 N1 1.318(9) .
C6 O1 1.447(8) .
C6 C7 1.523(7) .
C7 C6 1.523(7) 2_755
C7 C8 1.545(7) .
C7 C8 1.545(7) 2_755
C8 O2 1.415(8) .
C9 O2 1.338(7) .
C9 C10 1.378(10) .
C9 C13 1.391(8) .
C10 C11 1.356(9) .
C11 N2 1.325(8) .
C12 N2 1.321(8) .
C12 C13 1.393(8) .
C14 O4 1.217(7) .
C14 O3 1.272(11) .
C14 O3' 1.318(13) .
C14 C15 1.483(9) .
C15 C20 1.360(17) .
C15 C16 1.381(7) .
C15 C20' 1.480(12) .
C16 C17 1.347(9) .
C17 C18 1.358(17) .
C17 C21 1.480(8) .
C17 C18' 1.647(14) .
C18 C19 1.475(19) .
C19 O5 1.420(19) .
C19 C20 1.47(2) .
O6 C21 1.485(10) .
O6 Ni1 2.221(8) 3_875
O7 C21 1.372(11) .
O7 Ni1 2.076(7) 3_875
C18' C19' 1.368(13) .
C19' C20' 1.369(14) .
C19' O5' 1.390(13) .
O6' O7' 1.190(11) .
O6' C21 1.225(9) .
O6' Ni1 2.091(9) 3_875
O7' C21 1.068(9) .
O7' Ni1 2.078(7) 3_875
C21 Ni1 2.427(6) 3_875
N2 Ni2 2.096(5) .
N1 Ni1 2.020(6) .
O1W Ni2 2.105(5) .
O4 Ni2 2.029(4) .
Ni1 N1 2.020(6) 2_855
Ni1 O7 2.076(7) 4_576
Ni1 O7 2.076(7) 3_875
Ni1 O7' 2.078(7) 4_576
Ni1 O7' 2.078(7) 3_875
Ni1 O6' 2.091(9) 4_576
Ni1 O6' 2.091(9) 3_875
Ni1 O6 2.221(8) 4_576
Ni1 O6 2.221(8) 3_875
Ni1 C21 2.427(6) 4_576
Ni1 C21 2.427(6) 3_875
Ni2 O4 2.029(4) 3_755
Ni2 N2 2.096(5) 3_755
Ni2 O1W 2.105(5) 3_755
O3 O3' 1.077(13) .
